data_4027855
loop_
_publ_author_name
'Paolo Quadrelli'
'Mariella Mella'
'Serena Carosso'
'Bruna Bovio'

_publ_section_title
;
 N,O-Nucleosides from Ene Reactions of Nitrosocarbonyl Intermediates with
 the 3-Methyl-2-buten-1-ol
;
_journal_name_full 'Journal of Organic Chemistry'
_journal_page_first 516
_journal_page_last 526
_journal_paper_doi 10.1021/jo302346a
_journal_volume 78
_journal_year 2013
_chemical_compound_source 'prof.Paolo Quadrelli'
_chemical_formula_moiety 'C15 H21 N O3'
_chemical_formula_sum 'C15 H21 N O3'
_chemical_formula_weight 263.33
_chemical_name_systematic N-mesitoyl-3,3-dimethyl-5-hydroxyl-isoxazolidine
_space_group_IT_number 14
_symmetry_cell_setting monoclinic
_symmetry_space_group_name_Hall '-P 2ybc'
_symmetry_space_group_name_H-M 'P 1 21/c 1'
_atom_sites_solution_hydrogens difmap
_atom_sites_solution_primary direct
_atom_sites_solution_secondary difmap
_audit_creation_method SHELXL-93
_cell_angle_alpha 90.00
_cell_angle_beta 104.26(1)
_cell_angle_gamma 90.00
_cell_formula_units_Z 8
_cell_length_a 8.551(1)
_cell_length_b 21.374(4)
_cell_length_c 17.241(2)
_cell_measurement_reflns_used 25
_cell_measurement_temperature 293(2)
_cell_measurement_theta_max 14
_cell_measurement_theta_min 7
_cell_volume 3054.0(8)
_computing_cell_refinement 'CAD4 (Enraf Nonius, 1992)'
_computing_data_collection 'CAD4 (Enraf Nonius, 1992)'
_computing_data_reduction 'CAD4 (Enraf Nonius, 1992)'
_computing_molecular_graphics 'Ortep, (Johnson, 1965)'
_computing_structure_refinement 'Shelxl-93 (Sheldrick, 2008)'
_computing_structure_solution 'Shelxl-93 (sheldrick, 2008)'
_diffrn_ambient_temperature 293(2)
_diffrn_measured_fraction_theta_full 1.000
_diffrn_measured_fraction_theta_max 1.000
_diffrn_measurement_device 'Enraf Nonius CAD4'
_diffrn_measurement_method \w/2\q
_diffrn_radiation_monochromator graphite
_diffrn_radiation_source 'fine-focus sealed tube'
_diffrn_radiation_type MoK\a
_diffrn_radiation_wavelength 0.710738
_diffrn_reflns_limit_h_max 11
_diffrn_reflns_limit_h_min -12
_diffrn_reflns_limit_k_max 30
_diffrn_reflns_limit_k_min 0
_diffrn_reflns_limit_l_max 24
_diffrn_reflns_limit_l_min 0
_diffrn_reflns_theta_full 30.0
_diffrn_reflns_theta_max 30.00
_diffrn_reflns_theta_min 2.00
_diffrn_standards_decay_% 0
_diffrn_standards_interval_time 240
_diffrn_standards_number 3
_exptl_absorpt_coefficient_mu 0.079
_exptl_absorpt_correction_T_max 1.000
_exptl_absorpt_correction_T_min 0.886
_exptl_absorpt_correction_type psi-scan
_exptl_absorpt_process_details
;
North A.C.T., Phillips D.C. & Mathews F.S. (1968) Acta. Cryst. A24, 351
;
_exptl_crystal_colour Orange
_exptl_crystal_density_diffrn 1.145
_exptl_crystal_description Prism
_exptl_crystal_F_000 1136
_exptl_crystal_size_max 0.83
_exptl_crystal_size_mid 0.77
_exptl_crystal_size_min 0.71
_refine_diff_density_max 0.19
_refine_diff_density_min -0.14
_refine_diff_density_rms 0.1
_refine_ls_extinction_method none
_refine_ls_goodness_of_fit_ref 0.871
_refine_ls_hydrogen_treatment refall
_refine_ls_matrix_type full
_refine_ls_number_parameters 511
_refine_ls_number_reflns 4492
_refine_ls_number_restraints 0
_refine_ls_R_factor_gt 0.0482
_refine_ls_shift/esd_mean 0.001
_refine_ls_structure_factor_coef Fsqd
_refine_ls_weighting_details 'calc w=1/[\s^2^(Fo^2^)+(0.0962P)^2^+0.34P] where P=(Fo^2^+2Fc^2^)/3'
_refine_ls_weighting_scheme calc
_refine_ls_wR_factor_ref 0.1121
_reflns_number_gt 4492
_reflns_number_observed 8807
_reflns_number_total 8865
_reflns_threshold_expression >2s(I)
_cod_data_source_file jo302346a_si_001.cif
_cod_data_source_block cif11Bd
_cod_depositor_comments
;
The following automatic conversions were performed:

'_atom_site_refinement_flags' value 'd' changed to 'D' according to
the built-in table from CIF Core dictionary named 'cif_core.dic'
version 2.4.1 from 2010-06-29 (80 times).

Automatic conversion script
Id: cif_fix_values 1891 2012-01-12 08:04:46Z andrius 
;
_cod_original_sg_symbol_H-M 'P 21/c'
_cod_database_code 4027855

loop_
_symmetry_equiv_pos_as_xyz
'x, y, z'
'-x, y+1/2, -z+1/2'
'-x, -y, -z'
'x, -y+1/2, z+1/2'

loop_
_atom_site_aniso_label
_atom_site_aniso_U_11
_atom_site_aniso_U_22
_atom_site_aniso_U_33
_atom_site_aniso_U_23
_atom_site_aniso_U_13
_atom_site_aniso_U_12
O1a 0.0791(7) 0.0471(6) 0.0707(7) 0.0140(5) 0.0132(6) -0.0127(5)
N2a 0.0661(8) 0.0453(6) 0.0708(8) 0.0167(6) 0.0132(6) -0.0033(5)
C3a 0.0702(12) 0.0694(12) 0.1191(17) 0.0455(12) 0.0035(11) -0.0019(9)
C4a 0.0924(15) 0.0678(12) 0.1144(18) 0.0433(13) 0.0136(14) 0.0078(11)
C5a 0.0987(14) 0.0449(8) 0.0658(10) 0.0133(7) 0.0208(9) -0.0068(8)
C6a 0.0953(22) 0.1356(30) 0.2577(62) 0.1086(39) 0.0778(32) 0.0350(22)
C7a 0.1427(32) 0.1016(21) 0.1531(31) 0.0412(22) -0.0628(28) -0.0441(22)
O8a 0.1425(14) 0.0740(9) 0.0759(8) -0.0052(7) 0.0408(9) -0.0327(9)
C9a 0.0689(10) 0.0427(7) 0.0644(9) 0.0108(6) 0.0169(7) -0.0002(6)
O10a 0.0695(8) 0.0562(7) 0.1140(10) 0.0342(7) 0.0110(7) -0.0080(5)
C11a 0.0664(9) 0.0408(7) 0.0552(8) 0.0100(6) 0.0159(7) -0.0025(6)
C12a 0.0808(11) 0.0505(8) 0.0690(10) 0.0079(7) 0.0233(8) 0.0086(7)
C13a 0.0727(12) 0.0708(12) 0.0980(15) 0.0235(10) 0.0329(11) 0.0094(9)
C14a 0.0654(11) 0.0883(14) 0.0911(14) 0.0298(11) 0.0192(10) -0.0073(10)
C15a 0.0890(14) 0.0869(13) 0.0591(10) 0.0149(9) 0.0016(10) -0.0264(11)
C16a 0.0807(11) 0.0576(9) 0.0584(9) 0.0077(7) 0.0232(8) -0.0101(8)
C17a 0.1339(24) 0.0981(18) 0.0742(14) -0.0157(13) 0.0308(15) 0.0284(18)
C18a 0.0688(15) 0.1839(40) 0.1462(33) 0.0555(30) 0.0092(17) -0.0142(20)
C19a 0.1063(19) 0.1027(18) 0.0731(14) -0.0046(12) 0.0389(14) -0.0036(16)
O1b 0.0667(6) 0.0395(5) 0.0692(6) -0.0022(4) 0.0206(5) 0.0004(4)
N2b 0.0712(8) 0.0374(6) 0.0582(7) 0.0029(5) 0.0183(6) 0.0054(5)
C3b 0.0732(10) 0.0436(7) 0.0518(7) 0.0049(6) 0.0143(7) 0.0035(7)
C4b 0.0996(14) 0.0479(8) 0.0572(9) 0.0042(7) 0.0245(9) 0.0095(8)
C5b 0.0705(10) 0.0419(7) 0.0572(8) -0.0003(6) 0.0167(7) 0.0051(7)
C6b 0.0886(15) 0.0767(14) 0.0962(15) -0.0142(12) 0.0331(13) -0.0230(11)
C7b 0.1148(18) 0.0628(11) 0.0710(12) 0.0184(9) 0.0085(12) 0.0223(12)
O8b 0.0637(7) 0.0541(7) 0.0991(9) 0.0219(6) 0.0131(6) 0.0031(5)
C9b 0.0670(9) 0.0451(7) 0.0604(8) -0.0008(6) 0.0153(7) 0.0060(7)
O10b 0.1223(11) 0.0432(6) 0.0916(9) -0.0036(5) 0.0519(8) 0.0046(6)
C11b 0.0651(9) 0.0431(7) 0.0612(8) -0.0036(6) 0.0199(7) 0.0045(6)
C12b 0.0626(10) 0.0689(10) 0.0712(10) -0.0092(8) 0.0190(8) 0.0082(8)
C13b 0.0719(12) 0.0701(11) 0.1032(15) -0.0145(10) 0.0412(11) -0.0043(9)
C14b 0.1039(15) 0.0514(9) 0.0861(12) -0.0030(8) 0.0501(11) 0.0027(9)
C15b 0.1010(15) 0.0544(9) 0.0652(10) 0.0025(8) 0.0240(10) 0.0068(9)
C16b 0.0776(11) 0.0487(8) 0.0594(8) -0.0016(6) 0.0155(8) 0.0033(7)
C17b 0.0652(13) 0.1495(27) 0.0809(14) 0.0003(16) 0.0078(11) 0.0007(15)
C18b 0.1575(34) 0.0864(19) 0.1311(27) 0.0071(16) 0.0869(28) -0.0133(19)
C19b 0.0862(15) 0.1116(21) 0.0781(15) 0.0031(14) 0.0010(12) -0.0165(14)

loop_
_atom_site_label
_atom_site_type_symbol
_atom_site_fract_x
_atom_site_fract_y
_atom_site_fract_z
_atom_site_U_iso_or_equiv
_atom_site_thermal_displace_type
_atom_site_occupancy
_atom_site_refinement_flags
O1a O 0.80486(14) 0.49510(5) 0.81499(7) 0.0666(4) Uani 1 D
N2a N 0.68425(16) 0.44954(6) 0.81340(8) 0.0614(5) Uani 1 D
C3a C 0.52578(24) 0.46968(10) 0.76439(14) 0.0897(9) Uani 1 D
C4a C 0.56884(29) 0.53427(11) 0.73707(19) 0.0936(10) Uani 1 D
C5a C 0.74657(25) 0.53201(8) 0.74435(11) 0.0697(7) Uani 1 D
C6a C 0.40574(52) 0.47439(23) 0.81606(42) 0.1568(27) Uani 1 D
C7a C 0.47478(59) 0.42485(18) 0.69338(26) 0.1498(19) Uani 1 D
O8a O 0.78270(23) 0.50488(7) 0.67823(8) 0.0950(7) Uani 1 D
C9a C 0.72719(20) 0.39696(7) 0.85431(10) 0.0586(5) Uani 1 D
O10a O 0.62444(15) 0.35644(6) 0.85632(9) 0.0819(5) Uani 1 D
C11a C 0.89981(19) 0.38952(6) 0.89740(9) 0.0540(5) Uani 1 D
C12a C 1.00679(23) 0.36294(8) 0.85749(10) 0.0659(6) Uani 1 D
C13a C 1.16572(25) 0.35413(10) 0.89856(14) 0.0785(8) Uani 1 D
C14a C 1.22230(24) 0.37140(10) 0.97691(13) 0.0816(8) Uani 1 D
C15a C 1.11575(27) 0.39678(11) 1.01529(12) 0.0813(8) Uani 1 D
C16a C 0.95221(23) 0.40680(8) 0.97741(10) 0.0645(6) Uani 1 D
C17a C 0.95116(47) 0.34427(16) 0.77119(15) 0.1012(12) Uani 1 D
C18a C 1.39889(37) 0.36274(32) 1.01742(31) 0.1360(19) Uani 1 D
C19a C 0.84156(40) 0.43553(15) 1.02159(16) 0.0911(11) Uani 1 D
H4a1 H 0.506(3) 0.546(1) 0.685(2) 0.107(7) Uiso 1 D
H4a2 H 0.535(2) 0.568(2) 0.771(2) 0.165(13) Uiso 1 D
H5a H 0.805(2) 0.5717(9) 0.760(1) 0.067(5) Uiso 1 D
H6a1 H 0.314(3) 0.490(2) 0.784(2) 0.164(13) Uiso 1 D
H6a2 H 0.381(4) 0.434(2) 0.833(2) 0.188(15) Uiso 1 D
H6a3 H 0.450(4) 0.500(2) 0.863(3) 0.142(10) Uiso 1 D
H7a1 H 0.384(3) 0.440(2) 0.660(2) 0.180(15) Uiso 1 D
H7a2 H 0.579(3) 0.420(2) 0.668(2) 0.207(20) Uiso 1 D
H7a3 H 0.449(3) 0.388(2) 0.716(2) 0.191(23) Uiso 1 D
H8a H 0.888(3) 0.529(2) 0.663(2) 0.149(10) Uiso 1 D
H13a H 1.239(2) 0.334(1) 0.872(1) 0.097(7) Uiso 1 D
H15a H 1.154(2) 0.408(1) 1.068(1) 0.098(7) Uiso 1 D
H17a1 H 1.041(2) 0.329(1) 0.750(1) 0.110(8) Uiso 1 D
H17a2 H 0.872(3) 0.313(1) 0.766(1) 0.170(16) Uiso 1 D
H17a3 H 0.895(3) 0.376(1) 0.739(1) 0.122(9) Uiso 1 D
H18a1 H 1.436(2) 0.324(1) 1.004(1) 0.343(53) Uiso 1 D
H18a2 H 1.464(3) 0.395(1) 1.003(3) 0.207(18) Uiso 1 D
H18a3 H 1.402(4) 0.369(3) 1.073(3) 0.151(15) Uiso 1 D
H19a1 H 0.796(2) 0.470(1) 0.988(1) 0.086(8) Uiso 1 D
H19a2 H 0.892(3) 0.450(1) 1.079(2) 0.186(14) Uiso 1 D
H19a3 H 0.762(3) 0.408(1) 1.028(1) 0.122(9) Uiso 1 D
O1b O 0.94582(13) 0.21577(4) 0.94093(6) 0.0578(4) Uani 1 D
N2b N 0.92425(16) 0.15000(5) 0.93471(7) 0.0551(4) Uani 1 D
C3b C 0.86375(20) 0.12478(7) 1.00188(9) 0.0564(6) Uani 1 D
C4b C 0.81435(29) 0.18572(8) 1.03755(11) 0.0673(7) Uani 1 D
C5b C 0.82081(20) 0.23652(7) 0.97684(9) 0.0564(5) Uani 1 D
C6b C 0.72209(30) 0.08200(12) 0.97081(16) 0.0854(9) Uani 1 D
C7b C 0.99908(35) 0.09122(11) 1.06048(14) 0.0853(9) Uani 1 D
O8b O 0.67550(14) 0.24195(6) 0.92213(8) 0.0735(5) Uani 1 D
C9b C 0.98227(19) 0.12023(7) 0.88061(9) 0.0576(5) Uani 1 D
O10b O 0.97644(18) 0.06222(5) 0.87547(8) 0.0812(5) Uani 1 D
C11b C 1.05710(19) 0.15787(7) 0.82644(9) 0.0557(5) Uani 1 D
C12b C 1.21686(21) 0.17764(8) 0.85332(11) 0.0671(6) Uani 1 D
C13b C 1.28953(27) 0.20603(9) 0.79863(14) 0.0783(7) Uani 1 D
C14b C 1.20792(28) 0.21436(8) 0.71896(13) 0.0758(8) Uani 1 D
C15b C 1.05186(28) 0.19476(8) 0.69541(12) 0.0729(8) Uani 1 D
C16b C 0.97234(22) 0.16711(7) 0.74746(10) 0.0622(6) Uani 1 D
C17b C 1.30647(32) 0.16921(19) 0.93892(15) 0.1003(12) Uani 1 D
C18b C 1.28886(64) 0.24636(16) 0.66102(27) 0.1160(18) Uani 1 D
C19b C 0.79666(33) 0.14895(16) 0.71997(17) 0.0953(12) Uani 1 D
H4b1 H 0.900(2) 0.195(1) 1.089(1) 0.082(6) Uiso 1 D
H4b2 H 0.706(2) 0.183(1) 1.049(1) 0.101(7) Uiso 1 D
H5b H 0.845(2) 0.278(9) 1.008(1) 0.066(5) Uiso 1 D
H6b1 H 0.749(2) 0.042(1) 0.943(1) 0.105(7) Uiso 1 D
H6b2 H 0.675(3) 0.067(1) 1.018(1) 0.135(9) Uiso 1 D
H6b3 H 0.639(2) 0.105(1) 0.927(1) 0.107(8) Uiso 1 D
H7b1 H 1.039(2) 0.058(1) 1.036(1) 0.095(7) Uiso 1 D
H7b2 H 1.092(3) 0.121(1) 1.083(1) 0.132(10) Uiso 1 D
H7b3 H 0.956(2) 0.080(1) 1.111(1) 0.112(8) Uiso 1 D
H8b H 0.661(2) 0.280(1) 0.893(1) 0.096(7) Uiso 1 D
H13b H 1.399(2) 0.2210(9) 0.817(1) 0.080(6) Uiso 1 D
H15b H 0.991(3) 0.203(2) 0.642(1) 0.103(7) Uiso 1 D
H17b1 H 1.409(3) 0.184(2) 0.949(2) 0.154(12) Uiso 1 D
H17b2 H 1.247(3) 0.190(1) 0.976(2) 0.141(11) Uiso 1 D
H17b3 H 1.287(3) 0.130(1) 0.983(1) 0.101(8) Uiso 1 D
H18b1 H 1.392(2) 0.251(1) 0.686(2) 0.127(13) Uiso 1 D
H18b2 H 1.249(3) 0.287(2) 0.647(2) 0.145(12) Uiso 1 D
H18b3 H 1.279(4) 0.222(2) 0.616(3) 0.246(23) Uiso 1 D
H19b1 H 0.731(2) 0.160(1) 0.758(2) 0.138(11) Uiso 1 D
H19b2 H 0.792(2) 0.104(2) 0.711(2) 0.158(13) Uiso 1 D
H19b3 H 0.752(2) 0.170(2) 0.669(2) 0.163(13) Uiso 1 D

loop_
_atom_type_symbol
_atom_type_description
_atom_type_scat_dispersion_real
_atom_type_scat_dispersion_imag
_atom_type_scat_source
C C 0.0033 0.0016 'International Tables Vol. C Tables 4.2.6.8, 6.1.1.4'
H H 0.0000 0.0000 'International Tables Vol. C Tables 4.2.6.8, 6.1.1.4'
N N 0.0061 0.0033 'International Tables Vol. C Tables 4.2.6.8, 6.1.1.4'
O O 0.0106 0.0060 'International Tables Vol. C Tables 4.2.6.8, 6.1.1.4'

loop_
_geom_angle_atom_site_label_1
_geom_angle_atom_site_label_2
_geom_angle_atom_site_label_3
_geom_angle
N2a O1a C5a 105.3(1)
O1a N2a C3a 111.9(1)
O1a N2a C9a 117.8(1)
C3a N2a C9a 130.2(1)
N2a C3a C4a 100.5(2)
N2a C3a C6a 110.0(2)
N2a C3a C7a 108.4(2)
C4a C3a C6a 111.6(3)
C4a C3a C7a 111.1(2)
C6a C3a C7a 114.2(3)
C3a C4a C5a 105.1(2)
C3a C4a H4a1 113(2)
C3a C4a H4a2 109(2)
C5a C4a H4a1 114(2)
C5a C4a H4a2 114(2)
H4a1 C4a H4a2 101(2)
C4a C5a O1a 102.9(2)
C4a C5a O8a 112.0(2)
O1a C5a O8a 111.6(1)
C4a C5a H5a 116(1)
O1a C5a H5a 101(1)
O8a C5a H5a 112(1)
C3a C6a H6a1 107(3)
C3a C6a H6a2 110(3)
C3a C6a H6a3 110(3)
H6a1 C6a H6a2 107(4)
H6a1 C6a H6a3 113(4)
H6a2 C6a H6a3 110(4)
C3a C7a H7a1 108(3)
C3a C7a H7a2 107(2)
C3a C7a H7a3 104(2)
H7a1 C7a H7a2 116(4)
H7a1 C7a H7a3 109(3)
H7a2 C7a H7a3 112(3)
C5a O8a H8a 111(2)
N2a C9a O10a 120.0(1)
N2a C9a C11a 117.7(1)
O10a C9a C11a 122.2(1)
C9a C11a C12a 119.2(1)
C9a C11a C16a 120.3(1)
C12a C11a C16a 120.5(1)
C11a C12a C13a 119.0(2)
C11a C12a C17a 120.8(2)
C13a C12a C17a 120.2(2)
C12a C13a C14a 122.2(2)
C12a C13a H13a 119(1)
C14a C13a H13a 119(1)
C13a C14a C15a 118.0(2)
C13a C14a C18a 119.6(2)
C15a C14a C18a 122.4(2)
C14a C15a C16a 122.8(2)
C14a C15a H15a 118(2)
C16a C15a H15a 119(2)
C15a C16a C11a 117.4(2)
C15a C16a C19a 120.7(2)
C11a C16a C19a 121.9(2)
C12a C17a H17a1 111(1)
C12a C17a H17a2 110(2)
C12a C17a H17a3 112(2)
H17a1 C17a H17a2 110(3)
H17a1 C17a H17a3 111(3)
H17a2 C17a H17a3 102(3)
C14a C18a H18a1 111(4)
C14a C18a H18a2 112(3)
C14a C18a H18a3 103(2)
H18a1 C18a H18a2 108(4)
H18a1 C18a H18a3 116(4)
H18a2 C18a H18a3 106(4)
C16a C19a H19a1 103(2)
C16a C19a H19a2 117(2)
C16a C19a H19a3 112(2)
H19a1 C19a H19a2 112(3)
H191 C19a H19a3 111(3)
H19a2 C19a H19a3 102(3)
N2b O1b C5b 104.0(1)
O1b N2b C3b 111.4(1)
O1b N2b C9b 117.8(1)
C3b N2b C9b 129.8(1)
N2b C3b C4b 100.8(1)
N2b C3b C6b 110.3(1)
N2b C3b C7b 109.7(1)
C4b C3b C6b 112.3(1)
C4b C3b C7b 111.9(1)
C6b C3b C7b 111.4(2)
C3b C4b C5b 105.6(1)
C3b C4b H4b1 107(1)
C3b C4b H42 113(1)
C5b C4b H4b1 109(1)
C5b C4b H4b2 112(1)
H4b1 C4b H4b2 109(2)
C4b C5b O1b 103.6(1)
C4b C5b O8b 110.8(1)
C4b C5b H5b 108(1)
O1b C5b O8b 112.1(1)
O1b C5b H5b 113(1)
O8b C5b H5b 109(1)
C3b C6b H6b1 115(1)
C3b C6b H6b2 110(2)
C3b C6b H6b3 109(2)
H6b1 C6b H6b2 106(2)
H6b1 C6b H6b3 104(2)
H6b2 C6b H6b3 113(2)
C3b C7b H7b 111(2)
C3b C7b H7b2 111(2)
C3b C7b H7b3 107(1)
H7b1 C7b H7b2 109(2)
H7b1 C7b H7b3 117(2)
H7b2 C7b H7b3 103(2)
C5b O8b H8b 115(1)
N2b C9b O10b 121.0(1)
N2b C9b C11b 118.4(1)
O10b C9b C11b 120.6(1)
C9b C11b C12b 119.4(1)
C9b C11b C16b 119.3(1)
C12b C11b C16b 120.9(2)
C11b C12b C13b 118.1(2)
C11b C12b C17b 120.8(2)
C13b C12b C17b 121.0(2)
C12b C13b C14b 121.8(2)
C12b C13b H13b 119(1)
C14b C13b H13b 119(1)
C13b C14b C15b 118.1(2)
C13b C14b C18b 120.7(2)
C15b C14b C18b 121.1(3)
C14b C15b C16b 122.7(2)
C14b C15b H15b 120(2)
C16b C15b H15b 117(2)
C15b C16b C11b 118.3(2)
C15b C16b C19b 121.0(2)
C11b C16b C19b 120.6(2)
C12b C17b H17b1 112(2)
C12b C17b H17b2 111(2)
C12b C17b H17b3 127.3(10)
H17b1 C17b H17b2 110(3)
H17b1 C17 H17b3 105(3)
H17b2 C17 H17b3 112(2)
C14b C18b H18b1 107(2)
C14b C18b H18b2 113(2)
C14b C18b H18b3 110(3)
H18b1 C18b H18b2 106(3)
H18b1 C18b H18b3 111(4)
H18b2 C18b H18b3 110(4)
C16b C19b H19b1 114(2)
C16b C19b H19b2 108(2)
C16b C19b H19b3 108(2)
H19b1 C19b H19b2 110(3)
H19b1 C19b H19b3 108(3)
H19b2 C19b H19b3 108(3)

loop_
_geom_bond_atom_site_label_1
_geom_bond_atom_site_label_2
_geom_bond_distance
O1a N2a 1.414(2)
N2a C3a 1.473(2)
C3a C4a 1.533(3)
C3a C6a 1.519(7)
C3a C7a 1.531(5)
C4a C5a 1.494(3)
C4a H4a1 0.95(2)
C4a H4a2 1.02(4)
C5a O1a 1.433(2)
C5a O8a 1.380(3)
C5a H5a 0.99(2)
C6a H6a1 0.91(4)
C6a H6a2 0.96(5)
C6a H6a3 0.95(4)
C7a H7a1 0.91(4)
C7a H7a2 1.08(6)
C7a H7a3 0.93(4)
O8a H8a 1.13(4)
C9a N2a 1.330(2)
C9a O10a 1.240(2)
C9a C11a 1.488(2)
C11a C12a 1.394(3)
C12a C13a 1.382(3)
C12a C17a 1.500(3)
C13a C14a 1.369(3)
C13a H13a 0.97(3)
C14a C15a 1.363(3)
C14a C18a 1.511(4)
C15a C16a 1.406(3)
C15a H15a 0.93(2)
C16a C11a 1.391(2)
C16a C19a 1.486(4)
C17a H17a1 0.97(3)
C17a H17a2 0.93(4)
C17a H17a3 0.93(3)
C18a H18a1 0.93(5)
C18a H18a2 0.95(5)
C18a3 H18a3 0.97(4)
C19a H19a1 0.96(2)
C19a H19a2 1.03(4)
C19a H19a3 0.92(3)
O1b N2b 1.418(1)
N2b C3b 1.481(2)
C3b C4b 1.543(2)
C3b C6b 1.507(3)
C3b C7b 1.516(3)
C4b C5b 1.519(2)
C4b H4b1 1.02(2)
C4b H4b2 0.99(3)
C5b O1b 1.431(2)
C5b O8b 1.367(2)
C5b H5b 1.03(17)
C6b H6b1 1.04(3)
C6b H6b2 1.04(3)
C6b H6b3 1.02(2)
C7b H7b1 0.93(3)
C7b H7b2 1.02(3)
C7b H7b3 1.06(3)
O8b H8b 0.94(2)
C9b N2b 1.322(2)
C9b O10b 1.243(2)
C9b C11b 1.491(2)
C11b C12b 1.395(2)
C12b C13b 1.390(3)
C12b C17b 1.497(3)
C13b C14b 1.390(3)
C13b H13b 0.97(2)
C14b C15b 1.362(3)
C14b C18b 1.512(6)
C15b C16b 1.385(3)
C15b H15b 0.96(2)
C16b C11b 1.390(2)
C16b C19b 1.510(3)
C17b H17b1 0.90(4)
C17b H17b2 1.01(4)
C17b H17b3 1.17(2)
C18b H18b1 0.89(3)
C18b H18b2 0.94(4)
C18b H18b3 0.92(5)
C19b H19b1 0.99(4)
C19b H19b2 0.96(4)
C19b H19b3 0.98(4)
